data_4503508
loop_
_publ_author_name
'Takao, Koichiro'
'Noda, Kyoko'
'Morita, Yasuji'
'Nishimura, Kenji'
'Ikeda, Yasuhisa'

_publ_section_title
;
 Molecular and Crystal Structures of Uranyl Nitrate Complexes
 withN-Alkylated 2-Pyrrolidone Derivatives: Design and Optimization of
 Promising Precipitant for Uranyl Ion
;
_journal_issue 7
_journal_name_full 'Crystal Growth &amp; Design'
_journal_page_first 2364
_journal_paper_doi 10.1021/cg7012254
_journal_volume 8
_journal_year 2008
_chemical_formula_moiety 'C16 H30 N4 O10 U '
_chemical_formula_sum 'C16 H30 N4 O10 U'
_chemical_formula_weight 676.47
_chemical_name_systematic
; 
 ? 
;
_space_group_IT_number 61
_symmetry_cell_setting orthorhombic
_symmetry_Int_Tables_number 61
_symmetry_space_group_name_Hall '-P 2ac 2ab'
_symmetry_space_group_name_H-M 'P b c a'
_atom_sites_solution_hydrogens geom
_atom_sites_solution_primary direct
_atom_sites_solution_secondary difmap
_audit_creation_method SHELXL-97
_cell_angle_alpha 90.00
_cell_angle_beta 90.00
_cell_angle_gamma 90.00
_cell_formula_units_Z 4
_cell_length_a 10.284(6)
_cell_length_b 13.114(6)
_cell_length_c 17.371(8)
_cell_measurement_reflns_used 14281
_cell_measurement_temperature 173(2)
_cell_measurement_theta_max 27.6
_cell_measurement_theta_min 3.1
_cell_volume 2343(2)
_computing_cell_refinement PROCESS-AUTO
_computing_data_collection PROCESS-AUTO
_computing_data_reduction CrystalStructure
_computing_structure_refinement 'SHELXL-97 (Sheldrick, 1997)'
_computing_structure_solution SIR92
_diffrn_ambient_temperature 173(2)
_diffrn_detector_area_resol_mean 10.00
_diffrn_measured_fraction_theta_full 0.999
_diffrn_measured_fraction_theta_max 0.999
_diffrn_measurement_device_type 'Rigaku RAXIS-RAPID'
_diffrn_measurement_method \w
_diffrn_radiation_monochromator graphite
_diffrn_radiation_source 'fine-focus sealed tube'
_diffrn_radiation_type MoK\a
_diffrn_radiation_wavelength 0.71075
_diffrn_reflns_av_R_equivalents 0.0853
_diffrn_reflns_av_sigmaI/netI 0.0368
_diffrn_reflns_limit_h_max 13
_diffrn_reflns_limit_h_min -13
_diffrn_reflns_limit_k_max 16
_diffrn_reflns_limit_k_min -17
_diffrn_reflns_limit_l_max 22
_diffrn_reflns_limit_l_min -22
_diffrn_reflns_number 20018
_diffrn_reflns_theta_full 27.48
_diffrn_reflns_theta_max 27.48
_diffrn_reflns_theta_min 3.07
_exptl_absorpt_coefficient_mu 6.984
_exptl_absorpt_correction_T_max 0.3356
_exptl_absorpt_correction_T_min 0.2284
_exptl_absorpt_correction_type numerical
_exptl_absorpt_process_details
;
    Higashi, T. (1999). Program for Absorption Correction.
    Rigaku Corporation, Tokyo, Japan.
;
_exptl_crystal_colour yellow
_exptl_crystal_density_diffrn 1.918
_exptl_crystal_density_method 'not measured'
_exptl_crystal_description block
_exptl_crystal_F_000 1304
_exptl_crystal_size_max 0.30
_exptl_crystal_size_mid 0.20
_exptl_crystal_size_min 0.20
_refine_diff_density_max 0.878
_refine_diff_density_min -1.010
_refine_diff_density_rms 0.121
_refine_ls_extinction_method none
_refine_ls_goodness_of_fit_ref 1.054
_refine_ls_hydrogen_treatment constr
_refine_ls_matrix_type full
_refine_ls_number_parameters 142
_refine_ls_number_reflns 2683
_refine_ls_number_restraints 0
_refine_ls_restrained_S_all 1.054
_refine_ls_R_factor_all 0.0779
_refine_ls_R_factor_gt 0.0409
_refine_ls_shift/su_max 0.000
_refine_ls_shift/su_mean 0.000
_refine_ls_structure_factor_coef Fsqd
_refine_ls_weighting_details 'calc w=1/[\s^2^(Fo^2^)+(0.0288P)^2^+13.0538P] where P=(Fo^2^+2Fc^2^)/3'
_refine_ls_weighting_scheme calc
_refine_ls_wR_factor_gt 0.0809
_refine_ls_wR_factor_ref 0.0939
_reflns_number_gt 1583
_reflns_number_total 2683
_reflns_threshold_expression >2sigma(I)
_cod_data_source_file cg7012254-file010.cif
_cod_data_source_block UO2(NO3)2(L4c)2_(R=secBu)
_cod_database_code 4503508

loop_
_symmetry_equiv_pos_as_xyz
'x, y, z'
'-x+1/2, y+1/2, z'
'x, -y+1/2, z+1/2'
'-x+1/2, -y, z+1/2'
'-x, -y, -z'
'x-1/2, -y-1/2, -z'
'-x, y-1/2, -z-1/2'
'x-1/2, y, -z-1/2'

loop_
_atom_site_label
_atom_site_type_symbol
_atom_site_fract_x
_atom_site_fract_y
_atom_site_fract_z
_atom_site_U_iso_or_equiv
_atom_site_adp_type
_atom_site_occupancy
_atom_site_symmetry_multiplicity
_atom_site_calc_flag
_atom_site_refinement_flags
U1 U 0.0000 1.0000 0.0000 0.02414(11) Uani 1 2 d S
O1 O -0.0603(4) 1.1159(3) -0.0372(3) 0.0277(10) Uani 1 1 d .
O2 O -0.1784(4) 0.9897(3) 0.0862(3) 0.0315(11) Uani 1 1 d .
O3 O -0.2004(5) 0.9116(4) -0.0531(3) 0.0428(13) Uani 1 1 d .
O4 O -0.0353(5) 0.9123(4) -0.1275(3) 0.0364(12) Uani 1 1 d .
O5 O -0.2165(5) 0.8446(5) -0.1673(4) 0.0588(18) Uani 1 1 d .
N1 N -0.3793(6) 1.0134(4) 0.1358(4) 0.0387(16) Uani 1 1 d .
N2 N -0.1534(6) 0.8863(5) -0.1178(4) 0.0408(16) Uani 1 1 d .
C1 C -0.2690(6) 1.0463(5) 0.1087(4) 0.0234(14) Uani 1 1 d .
C2 C -0.2662(7) 1.1603(5) 0.1107(5) 0.043(2) Uani 1 1 d .
H2A H -0.2498 1.1886 0.0588 0.052 Uiso 1 1 calc R
H2B H -0.1976 1.1850 0.1461 0.052 Uiso 1 1 calc R
C3 C -0.3991(8) 1.1908(6) 0.1393(5) 0.045(2) Uani 1 1 d .
H3A H -0.4480 1.2265 0.0983 0.054 Uiso 1 1 calc R
H3B H -0.3915 1.2369 0.1842 0.054 Uiso 1 1 calc R
C4 C -0.4678(8) 1.0933(6) 0.1619(6) 0.046(2) Uani 1 1 d .
H4A H -0.4810 1.0898 0.2183 0.055 Uiso 1 1 calc R
H4B H -0.5533 1.0877 0.1359 0.055 Uiso 1 1 calc R
C5 C -0.4087(12) 0.9034(7) 0.1419(9) 0.116(6) Uani 1 1 d .
H5 H -0.3296 0.8624 0.1290 0.139 Uiso 1 1 calc R
C6 C -0.5384(10) 0.8769(8) 0.0725(6) 0.069(3) Uani 1 1 d .
H6A H -0.5127 0.9020 0.0216 0.104 Uiso 1 1 calc R
H6B H -0.6184 0.9112 0.0888 0.104 Uiso 1 1 calc R
H6C H -0.5535 0.8032 0.0699 0.104 Uiso 1 1 calc R
C7 C -0.4631(15) 0.8673(9) 0.1990(12) 0.175(11) Uani 1 1 d .
H7A H -0.4843 0.7941 0.1924 0.211 Uiso 1 1 calc R
H7B H -0.5425 0.9056 0.2132 0.211 Uiso 1 1 calc R
C8 C -0.3400(9) 0.8860(7) 0.2625(5) 0.057(2) Uani 1 1 d .
H8A H -0.3661 0.8609 0.3134 0.085 Uiso 1 1 calc R
H8B H -0.3201 0.9589 0.2657 0.085 Uiso 1 1 calc R
H8C H -0.2627 0.8488 0.2452 0.085 Uiso 1 1 calc R

loop_
_atom_site_aniso_label
_atom_site_aniso_U_11
_atom_site_aniso_U_22
_atom_site_aniso_U_33
_atom_site_aniso_U_23
_atom_site_aniso_U_13
_atom_site_aniso_U_12
U1 0.02029(15) 0.02085(15) 0.03127(16) 0.00205(18) 0.00808(14) -0.00050(17)
O1 0.023(2) 0.024(2) 0.036(3) 0.007(2) 0.007(2) 0.002(2)
O2 0.025(2) 0.027(3) 0.043(3) 0.002(2) 0.017(2) 0.001(2)
O3 0.027(3) 0.047(3) 0.054(3) -0.011(3) 0.000(2) -0.010(2)
O4 0.022(2) 0.049(3) 0.038(3) -0.010(2) -0.001(2) 0.000(2)
O5 0.040(3) 0.062(4) 0.074(4) -0.033(3) -0.019(3) 0.004(3)
N1 0.032(3) 0.018(3) 0.066(4) 0.000(3) 0.025(3) 0.007(3)
N2 0.036(4) 0.037(4) 0.050(4) -0.014(3) -0.002(3) 0.003(3)
C1 0.020(3) 0.025(3) 0.025(3) -0.002(3) 0.000(3) 0.000(3)
C2 0.042(5) 0.019(3) 0.069(6) -0.001(4) 0.016(4) -0.002(3)
C3 0.053(5) 0.030(4) 0.052(5) -0.004(4) 0.008(4) 0.017(4)
C4 0.028(4) 0.044(5) 0.066(5) -0.013(4) 0.012(4) 0.013(4)
C5 0.096(9) 0.027(5) 0.226(16) 0.015(7) 0.119(11) 0.003(5)
C6 0.074(7) 0.076(7) 0.059(6) 0.013(5) -0.022(5) -0.027(6)
C7 0.146(13) 0.048(7) 0.33(3) 0.030(11) 0.194(17) 0.022(8)
C8 0.054(6) 0.069(6) 0.047(5) 0.012(5) 0.000(4) -0.008(5)

loop_
_atom_type_symbol
_atom_type_description
_atom_type_scat_dispersion_real
_atom_type_scat_dispersion_imag
_atom_type_scat_source
C C 0.0033 0.0016 'International Tables Vol C Tables 4.2.6.8 and 6.1.1.4'
H H 0.0000 0.0000 'International Tables Vol C Tables 4.2.6.8 and 6.1.1.4'
N N 0.0061 0.0033 'International Tables Vol C Tables 4.2.6.8 and 6.1.1.4'
O O 0.0106 0.0060 'International Tables Vol C Tables 4.2.6.8 and 6.1.1.4'
U U -9.6767 9.6646 'International Tables Vol C Tables 4.2.6.8 and 6.1.1.4'

loop_
_geom_angle_atom_site_label_1
_geom_angle_atom_site_label_2
_geom_angle_atom_site_label_3
_geom_angle
_geom_angle_site_symmetry_1
_geom_angle_site_symmetry_3
O1 U1 O1 179.999(1) . 5_575
O1 U1 O2 89.54(18) . 5_575
O1 U1 O2 90.46(18) 5_575 5_575
O1 U1 O2 90.45(18) . .
O1 U1 O2 89.54(18) 5_575 .
O2 U1 O2 180.0 5_575 .
O1 U1 O4 88.81(19) . 5_575
O1 U1 O4 91.19(19) 5_575 5_575
O2 U1 O4 114.65(17) 5_575 5_575
O2 U1 O4 65.35(17) . 5_575
O1 U1 O4 91.19(19) . .
O1 U1 O4 88.81(19) 5_575 .
O2 U1 O4 65.35(16) 5_575 .
O2 U1 O4 114.65(17) . .
O4 U1 O4 180.0(2) 5_575 .
O1 U1 O3 91.4(2) . 5_575
O1 U1 O3 88.6(2) 5_575 5_575
O2 U1 O3 64.87(17) 5_575 5_575
O2 U1 O3 115.14(17) . 5_575
O4 U1 O3 49.89(16) 5_575 5_575
O4 U1 O3 130.11(16) . 5_575
O1 U1 O3 88.6(2) . .
O1 U1 O3 91.4(2) 5_575 .
O2 U1 O3 115.14(17) 5_575 .
O2 U1 O3 64.86(17) . .
O4 U1 O3 130.11(16) 5_575 .
O4 U1 O3 49.89(16) . .
O3 U1 O3 180.0 5_575 .
O1 U1 N2 89.6(2) . .
O1 U1 N2 90.4(2) 5_575 .
O2 U1 N2 90.26(18) 5_575 .
O2 U1 N2 89.74(18) . .
O4 U1 N2 155.02(16) 5_575 .
O4 U1 N2 24.98(16) . .
O3 U1 N2 155.08(16) 5_575 .
O3 U1 N2 24.92(16) . .
O1 U1 N2 90.4(2) . 5_575
O1 U1 N2 89.6(2) 5_575 5_575
O2 U1 N2 89.74(18) 5_575 5_575
O2 U1 N2 90.26(18) . 5_575
O4 U1 N2 24.98(16) 5_575 5_575
O4 U1 N2 155.02(16) . 5_575
O3 U1 N2 24.92(16) 5_575 5_575
O3 U1 N2 155.08(16) . 5_575
N2 U1 N2 180.0(3) . 5_575
C1 O2 U1 137.5(4) . .
N2 O3 U1 97.6(4) . .
N2 O4 U1 98.3(4) . .
C1 N1 C4 114.7(6) . .
C1 N1 C5 121.8(6) . .
C4 N1 C5 123.4(7) . .
O5 N2 O3 123.0(7) . .
O5 N2 O4 122.7(7) . .
O3 N2 O4 114.3(6) . .
O5 N2 U1 176.8(6) . .
O3 N2 U1 57.5(3) . .
O4 N2 U1 56.8(3) . .
O2 C1 N1 124.3(6) . .
O2 C1 C2 125.8(6) . .
N1 C1 C2 109.8(6) . .
C1 C2 C3 104.8(6) . .
C1 C2 H2A 110.8 . .
C3 C2 H2A 110.8 . .
C1 C2 H2B 110.8 . .
C3 C2 H2B 110.8 . .
H2A C2 H2B 108.9 . .
C2 C3 C4 106.5(6) . .
C2 C3 H3A 110.4 . .
C4 C3 H3A 110.4 . .
C2 C3 H3B 110.4 . .
C4 C3 H3B 110.4 . .
H3A C3 H3B 108.6 . .
N1 C4 C3 103.6(6) . .
N1 C4 H4A 111.0 . .
C3 C4 H4A 111.0 . .
N1 C4 H4B 111.0 . .
C3 C4 H4B 111.0 . .
H4A C4 H4B 109.0 . .
C7 C5 N1 121.7(12) . .
C7 C5 C6 97.2(13) . .
N1 C5 C6 106.7(9) . .
C7 C5 H5 110.0 . .
N1 C5 H5 110.0 . .
C6 C5 H5 110.0 . .
C5 C6 H6A 109.5 . .
C5 C6 H6B 109.5 . .
H6A C6 H6B 109.5 . .
C5 C6 H6C 109.5 . .
H6A C6 H6C 109.5 . .
H6B C6 H6C 109.5 . .
C5 C7 C8 97.4(13) . .
C5 C7 H7A 112.3 . .
C8 C7 H7A 112.3 . .
C5 C7 H7B 112.3 . .
C8 C7 H7B 112.3 . .
H7A C7 H7B 109.9 . .
C7 C8 H8A 109.5 . .
C7 C8 H8B 109.5 . .
H8A C8 H8B 109.5 . .
C7 C8 H8C 109.5 . .
H8A C8 H8C 109.5 . .
H8B C8 H8C 109.5 . .

loop_
_geom_bond_atom_site_label_1
_geom_bond_atom_site_label_2
_geom_bond_distance
_geom_bond_site_symmetry_2
U1 O1 1.764(4) .
U1 O1 1.764(4) 5_575
U1 O2 2.372(4) 5_575
U1 O2 2.372(4) .
U1 O4 2.522(5) 5_575
U1 O4 2.522(5) .
U1 O3 2.539(5) 5_575
U1 O3 2.539(5) .
U1 N2 2.984(6) .
U1 N2 2.984(6) 5_575
O2 C1 1.253(7) .
O3 N2 1.268(8) .
O4 N2 1.273(7) .
O5 N2 1.207(8) .
N1 C1 1.303(8) .
N1 C4 1.459(9) .
N1 C5 1.478(10) .
C1 C2 1.495(9) .
C2 C3 1.508(10) .
C2 H2A 0.9900 .
C2 H2B 0.9900 .
C3 C4 1.513(11) .
C3 H3A 0.9900 .
C3 H3B 0.9900 .
C4 H4A 0.9900 .
C4 H4B 0.9900 .
C5 C7 1.234(17) .
C5 C6 1.832(18) .
C5 H5 1.0000 .
C6 H6A 0.9800 .
C6 H6B 0.9800 .
C6 H6C 0.9800 .
C7 C8 1.70(2) .
C7 H7A 0.9900 .
C7 H7B 0.9900 .
C8 H8A 0.9800 .
C8 H8B 0.9800 .
C8 H8C 0.9800 .

loop_
_geom_torsion_atom_site_label_1
_geom_torsion_atom_site_label_2
_geom_torsion_atom_site_label_3
_geom_torsion_atom_site_label_4
_geom_torsion
_geom_torsion_site_symmetry_1
O1 U1 O2 C1 -10.7(7) .
O1 U1 O2 C1 169.3(7) 5_575
O2 U1 O2 C1 -48(2) 5_575
O4 U1 O2 C1 77.8(6) 5_575
O4 U1 O2 C1 -102.2(6) .
O3 U1 O2 C1 81.1(7) 5_575
O3 U1 O2 C1 -98.9(7) .
N2 U1 O2 C1 -100.3(6) .
N2 U1 O2 C1 79.7(6) 5_575
O1 U1 O3 N2 92.2(4) .
O1 U1 O3 N2 -87.8(4) 5_575
O2 U1 O3 N2 3.4(5) 5_575
O2 U1 O3 N2 -176.6(5) .
O4 U1 O3 N2 179.4(4) 5_575
O4 U1 O3 N2 -0.6(4) .
O3 U1 O3 N2 -171.5(13) 5_575
N2 U1 O3 N2 180.000(1) 5_575
O1 U1 O4 N2 -86.6(4) .
O1 U1 O4 N2 93.4(4) 5_575
O2 U1 O4 N2 -175.5(5) 5_575
O2 U1 O4 N2 4.5(5) .
O4 U1 O4 N2 -9(11) 5_575
O3 U1 O4 N2 -179.4(4) 5_575
O3 U1 O4 N2 0.6(4) .
N2 U1 O4 N2 180.0 5_575
U1 O3 N2 O5 -176.3(7) .
U1 O3 N2 O4 0.9(6) .
U1 O4 N2 O5 176.3(6) .
U1 O4 N2 O3 -0.9(7) .
O1 U1 N2 O5 12(10) .
O1 U1 N2 O5 -168(10) 5_575
O2 U1 N2 O5 -77(10) 5_575
O2 U1 N2 O5 103(10) .
O4 U1 N2 O5 99(10) 5_575
O4 U1 N2 O5 -81(10) .
O3 U1 N2 O5 -80(10) 5_575
O3 U1 N2 O5 100(10) .
N2 U1 N2 O5 96(57) 5_575
O1 U1 N2 O3 -87.4(4) .
O1 U1 N2 O3 92.6(4) 5_575
O2 U1 N2 O3 -176.9(4) 5_575
O2 U1 N2 O3 3.1(4) .
O4 U1 N2 O3 -1.0(7) 5_575
O4 U1 N2 O3 179.0(7) .
O3 U1 N2 O3 180.0 5_575
N2 U1 N2 O3 -4(55) 5_575
O1 U1 N2 O4 93.6(4) .
O1 U1 N2 O4 -86.4(4) 5_575
O2 U1 N2 O4 4.1(4) 5_575
O2 U1 N2 O4 -175.9(4) .
O4 U1 N2 O4 180.0 5_575
O3 U1 N2 O4 1.0(7) 5_575
O3 U1 N2 O4 -179.0(7) .
N2 U1 N2 O4 177(55) 5_575
U1 O2 C1 N1 155.0(6) .
U1 O2 C1 C2 -26.9(11) .
C4 N1 C1 O2 177.2(7) .
C5 N1 C1 O2 -0.6(14) .
C4 N1 C1 C2 -1.1(10) .
C5 N1 C1 C2 -179.0(10) .
O2 C1 C2 C3 178.0(7) .
N1 C1 C2 C3 -3.7(9) .
C1 C2 C3 C4 6.8(9) .
C1 N1 C4 C3 5.4(10) .
C5 N1 C4 C3 -176.8(10) .
C2 C3 C4 N1 -7.3(9) .
C1 N1 C5 C7 138.0(15) .
C4 N1 C5 C7 -40(2) .
C1 N1 C5 C6 -112.2(9) .
C4 N1 C5 C6 70.1(12) .
N1 C5 C7 C8 -68.1(15) .
C6 C5 C7 C8 177.1(7) .
